data_1525950
loop_
_publ_author_name
'Dutreilh, M.'
'Thomas, P.'
'Frit, B.'
'Champarnaud-Mesjard, J.C.'

_publ_section_title
;
 Crystal structure of a new gallium tellurite: Ga2 Te4 O11
;
_journal_name_full 'Solid State Sciences'
_journal_page_first 423
_journal_page_last 431
_journal_volume 3
_journal_year 2001
_chemical_formula_sum 'Ga2 O11 Te4'
_chemical_name_systematic 'Ga2 Te4 O11'
_space_group_IT_number 1
_symmetry_space_group_name_Hall 'P 1'
_symmetry_space_group_name_H-M 'P 1'
_cell_angle_alpha 75.06
_cell_angle_beta 89.25
_cell_angle_gamma 69.62
_cell_formula_units_Z 1
_cell_length_a 5.125
_cell_length_b 6.559
_cell_length_c 8.173
_cell_volume 247.938
_citation_journal_id_ASTM SSSCFJ
_cod_data_source_file Dutreilh_SSSCFJ_2001_1959.cif
_cod_data_source_block Ga2O11Te4
_cod_original_cell_volume 247.9377
_cod_database_code 1525950

loop_
_symmetry_equiv_pos_as_xyz
x,y,z

loop_
_atom_site_label
_atom_site_type_symbol
_atom_site_fract_x
_atom_site_fract_y
_atom_site_fract_z
_atom_site_occupancy
_atom_site_U_iso_or_equiv
O8 O-2 0.5179 0.5444 0.6168 1 0.0
Ga1 Ga+3 0.6125 0.577 0.3932 1 0.0
O1 O-2 0.5593 0.2654 0.4088 1 0.0
Ga2 Ga+3 0.8986 0.9732 0.0129 1 0.0
Te1 Te+4 0.315 0.185 0.7368 1 0.0
Te3 Te+4 0.859 0.0066 0.3991 1 0.0
O6 O-2 0.9862 0.4025 0.3819 1 0.0
O9 O-2 0.1661 0.9742 0.86 1 0.0
O3 O-2 0.6349 0.8686 0.3373 1 0.0
O7 O-2 0.9177 0.1279 0.1702 1 0.0
O2 O-2 0.6435 0.8883 0.701 1 0.0
Te2 Te+4 0.6376 0.6005 0.8127 1 0.0
Te4 Te+4 0.1913 0.4437 0.1933 1 0.0
O10 O-2 0.0201 0.4389 0.8147 1 0.0
O4 O-2 0.8802 0.6881 0.0553 1 0.0
O11 O-2 0.5549 0.179 0.9095 1 0.0
O5 O-2 0.302 0.6719 0.2366 1 0.0
